data_1520455
loop_
_publ_author_name
'Matuschek, David'
'Eusterwiemann, Steffen'
'Stegemann, Linda'
'Doerenkamp, Carsten'
'Wibbeling, Birgit'
'Daniliuc, Constantin G.'
'Doltsinis, Nikos L.'
'Strassert, Cristian A.'
'Eckert, Hellmut'
'Studer, Armido'

_publ_section_title
;
 Profluorescent verdazyl radicals -- synthesis and characterization
;
_journal_issue 8
_journal_name_full 'Chem. Sci.'
_journal_page_first 4712
_journal_paper_doi 10.1039/C5SC00724K
_journal_volume 6
_journal_year 2015
_chemical_formula_sum 'C36 H28 N4 O'
_chemical_formula_weight 532.62
_chemical_name_systematic
; 
 ? 
;
_space_group_IT_number 14
_symmetry_cell_setting monoclinic
_symmetry_space_group_name_Hall '-P 2ybc'
_symmetry_space_group_name_H-M 'P 1 21/c 1'
_atom_sites_solution_hydrogens geom
_atom_sites_solution_primary direct
_atom_sites_solution_secondary difmap
_audit_creation_method SHELXL-97
_audit_update_record
;
2015-02-24 deposited with the CCDC.
2015-05-26 downloaded from the CCDC.
;
_cell_angle_alpha 90.00
_cell_angle_beta 97.414(2)
_cell_angle_gamma 90.00
_cell_formula_units_Z 4
_cell_length_a 11.2158(3)
_cell_length_b 10.0647(3)
_cell_length_c 24.8459(6)
_cell_measurement_reflns_used 4618
_cell_measurement_temperature 223(2)
_cell_measurement_theta_max 68.25
_cell_measurement_theta_min 0.88
_cell_volume 2781.25(13)
_computing_cell_refinement 'Collect (Nonius B.V., 1998)'
_computing_data_collection 'Collect (Nonius B.V., 1998)'
_computing_data_reduction 'Denzo-SMN (Otwinowski & Minor, 1997)'
_computing_molecular_graphics 'XP (BrukerAXS, 2000)'
_computing_publication_material 'SHELXL-97 (Sheldrick, 1997)'
_computing_structure_refinement 'SHELXL-97 (Sheldrick, 1997)'
_computing_structure_solution 'SHELXS-97 (Sheldrick, 1990)'
_diffrn_ambient_temperature 223(2)
_diffrn_measured_fraction_theta_full 0.971
_diffrn_measured_fraction_theta_max 0.971
_diffrn_measurement_device_type 'Nonius KappaCCD APEXII'
_diffrn_measurement_method '\w and \f scans'
_diffrn_radiation_monochromator graphite
_diffrn_radiation_source 'fine-focus sealed tube'
_diffrn_radiation_type CuK\a
_diffrn_radiation_wavelength 1.54178
_diffrn_reflns_av_R_equivalents 0.039
_diffrn_reflns_av_sigmaI/netI 0.0230
_diffrn_reflns_limit_h_max 13
_diffrn_reflns_limit_h_min -13
_diffrn_reflns_limit_k_max 11
_diffrn_reflns_limit_k_min -11
_diffrn_reflns_limit_l_max 29
_diffrn_reflns_limit_l_min -29
_diffrn_reflns_number 20096
_diffrn_reflns_theta_full 66.96
_diffrn_reflns_theta_max 66.96
_diffrn_reflns_theta_min 4.75
_exptl_absorpt_coefficient_mu 0.611
_exptl_absorpt_correction_T_max 0.8622
_exptl_absorpt_correction_T_min 0.7579
_exptl_absorpt_correction_type multi-scan
_exptl_absorpt_process_details 'Denzo (Otwinowski, Borek, Majewski & Minor, 2003)'
_exptl_crystal_colour orange
_exptl_crystal_density_diffrn 1.272
_exptl_crystal_density_method 'not measured'
_exptl_crystal_description block
_exptl_crystal_F_000 1120
_exptl_crystal_size_max 0.48
_exptl_crystal_size_mid 0.36
_exptl_crystal_size_min 0.25
_refine_diff_density_max 0.297
_refine_diff_density_min -0.217
_refine_diff_density_rms 0.036
_refine_ls_extinction_method none
_refine_ls_goodness_of_fit_ref 1.031
_refine_ls_hydrogen_treatment constr
_refine_ls_matrix_type full
_refine_ls_number_parameters 371
_refine_ls_number_reflns 4794
_refine_ls_number_restraints 0
_refine_ls_restrained_S_all 1.031
_refine_ls_R_factor_all 0.0510
_refine_ls_R_factor_gt 0.0472
_refine_ls_shift/su_max 0.000
_refine_ls_shift/su_mean 0.000
_refine_ls_structure_factor_coef Fsqd
_refine_ls_weighting_details 'calc w=1/[\s^2^(Fo^2^)+(0.0917P)^2^+0.5986P] where P=(Fo^2^+2Fc^2^)/3'
_refine_ls_weighting_scheme calc
_refine_ls_wR_factor_gt 0.1397
_refine_ls_wR_factor_ref 0.1450
_reflns_number_gt 4370
_reflns_number_total 4794
_reflns_threshold_expression >2sigma(I)
_cod_data_source_file c5sc00724k2.cif
_cod_data_source_block stu6996
_cod_depositor_comments 'Adding full bibliography for 1520452--1520455.cif.'
_cod_original_sg_symbol_H-M P21/c
_cod_database_code 1520455

loop_
_symmetry_equiv_pos_as_xyz
'x, y, z'
'-x, y+1/2, -z+1/2'
'-x, -y, -z'
'x, -y-1/2, z-1/2'

loop_
_atom_site_label
_atom_site_type_symbol
_atom_site_fract_x
_atom_site_fract_y
_atom_site_fract_z
_atom_site_U_iso_or_equiv
_atom_site_adp_type
_atom_site_occupancy
_atom_site_symmetry_multiplicity
_atom_site_calc_flag
_atom_site_refinement_flags
O1 O 0.13851(11) 0.35217(16) 0.29825(4) 0.0654(4) Uani 1 1 d .
N1 N 0.11375(11) 0.31650(12) 0.15490(5) 0.0394(3) Uani 1 1 d .
C1 C 0.16033(15) 0.32716(16) 0.25271(6) 0.0473(4) Uani 1 1 d .
N2 N 0.07584(11) 0.31884(14) 0.20744(5) 0.0471(3) Uani 1 1 d .
C2 C 0.22060(13) 0.24199(14) 0.15463(6) 0.0389(3) Uani 1 1 d .
N3 N 0.27531(12) 0.30049(14) 0.24187(5) 0.0470(3) Uani 1 1 d .
C3 C 0.11595(14) 0.45077(15) 0.12844(7) 0.0481(4) Uani 1 1 d .
H3 H 0.1639 0.4394 0.0980 0.058 Uiso 1 1 calc R
N4 N 0.29824(11) 0.22687(13) 0.19647(5) 0.0447(3) Uani 1 1 d .
C4 C 0.18003(19) 0.55614(19) 0.16464(10) 0.0735(6) Uani 1 1 d .
H4A H 0.1363 0.5722 0.1952 0.110 Uiso 1 1 calc R
H4B H 0.1842 0.6377 0.1442 0.110 Uiso 1 1 calc R
H4C H 0.2608 0.5262 0.1778 0.110 Uiso 1 1 calc R
C11 C -0.00939(14) 0.48899(15) 0.10263(6) 0.0436(3) Uani 1 1 d .
C12 C -0.07966(16) 0.58347(17) 0.12398(7) 0.0534(4) Uani 1 1 d .
H12 H -0.0518 0.6249 0.1571 0.064 Uiso 1 1 calc R
C13 C -0.19145(16) 0.61727(19) 0.09649(9) 0.0659(5) Uani 1 1 d .
H13 H -0.2392 0.6811 0.1112 0.079 Uiso 1 1 calc R
C14 C -0.23235(17) 0.5575(2) 0.04783(9) 0.0676(5) Uani 1 1 d .
H14 H -0.3071 0.5819 0.0289 0.081 Uiso 1 1 calc R
C15 C -0.16406(17) 0.4625(2) 0.02700(8) 0.0658(5) Uani 1 1 d .
H15 H -0.1925 0.4204 -0.0059 0.079 Uiso 1 1 calc R
C16 C -0.05397(15) 0.42879(18) 0.05429(7) 0.0542(4) Uani 1 1 d .
H16 H -0.0079 0.3631 0.0397 0.065 Uiso 1 1 calc R
C21 C -0.05179(14) 0.31228(16) 0.20919(6) 0.0461(4) Uani 1 1 d .
C22 C -0.10299(17) 0.3804(2) 0.24875(8) 0.0662(5) Uani 1 1 d .
H22 H -0.0546 0.4310 0.2748 0.079 Uiso 1 1 calc R
C23 C -0.22566(19) 0.3738(3) 0.24971(8) 0.0785(6) Uani 1 1 d .
H23 H -0.2601 0.4195 0.2769 0.094 Uiso 1 1 calc R
C24 C -0.29768(18) 0.3022(2) 0.21199(10) 0.0760(6) Uani 1 1 d .
H24 H -0.3809 0.2970 0.2135 0.091 Uiso 1 1 calc R
C25 C -0.24688(17) 0.2374(2) 0.17156(10) 0.0726(6) Uani 1 1 d .
H25 H -0.2961 0.1895 0.1448 0.087 Uiso 1 1 calc R
C26 C -0.12408(15) 0.24239(19) 0.17007(8) 0.0595(4) Uani 1 1 d .
H26 H -0.0901 0.1981 0.1424 0.071 Uiso 1 1 calc R
C31 C 0.37395(14) 0.30513(16) 0.28477(6) 0.0457(4) Uani 1 1 d .
C32 C 0.4228(2) 0.4257(2) 0.30096(9) 0.0735(6) Uani 1 1 d .
H32 H 0.3906 0.5044 0.2847 0.088 Uiso 1 1 calc R
C33 C 0.5199(2) 0.4312(3) 0.34140(10) 0.0852(7) Uani 1 1 d .
H33 H 0.5530 0.5141 0.3525 0.102 Uiso 1 1 calc R
C34 C 0.56757(18) 0.3194(3) 0.36507(8) 0.0711(6) Uani 1 1 d .
H34 H 0.6337 0.3242 0.3924 0.085 Uiso 1 1 calc R
C35 C 0.51911(19) 0.1993(2) 0.34898(9) 0.0747(6) Uani 1 1 d .
H35 H 0.5519 0.1212 0.3656 0.090 Uiso 1 1 calc R
C36 C 0.42257(17) 0.1908(2) 0.30858(8) 0.0640(5) Uani 1 1 d .
H36 H 0.3904 0.1075 0.2975 0.077 Uiso 1 1 calc R
C40 C 0.24276(13) 0.17566(14) 0.10323(5) 0.0387(3) Uani 1 1 d .
C41 C 0.17072(13) 0.06617(14) 0.08434(5) 0.0391(3) Uani 1 1 d .
C42 C 0.07955(14) 0.01449(15) 0.11326(6) 0.0449(4) Uani 1 1 d .
H42 H 0.0651 0.0556 0.1458 0.054 Uiso 1 1 calc R
C43 C 0.01304(17) -0.09273(16) 0.09502(7) 0.0538(4) Uani 1 1 d .
H43 H -0.0471 -0.1244 0.1148 0.065 Uiso 1 1 calc R
C44 C 0.03368(18) -0.15724(17) 0.04639(7) 0.0577(4) Uani 1 1 d .
H44 H -0.0130 -0.2313 0.0340 0.069 Uiso 1 1 calc R
C45 C 0.12026(17) -0.11264(16) 0.01776(6) 0.0528(4) Uani 1 1 d .
H45 H 0.1329 -0.1562 -0.0145 0.063 Uiso 1 1 calc R
C46 C 0.19277(14) -0.00056(15) 0.03569(6) 0.0434(4) Uani 1 1 d .
C47 C 0.28540(15) 0.04404(16) 0.00796(6) 0.0473(4) Uani 1 1 d .
H47 H 0.2981 0.0020 -0.0246 0.057 Uiso 1 1 calc R
C48 C 0.35936(14) 0.14877(16) 0.02708(6) 0.0452(4) Uani 1 1 d .
C49 C 0.45761(16) 0.18977(19) -0.00036(7) 0.0577(4) Uani 1 1 d .
H49 H 0.4714 0.1464 -0.0325 0.069 Uiso 1 1 calc R
C50 C 0.53068(16) 0.2897(2) 0.01917(8) 0.0660(5) Uani 1 1 d .
H50 H 0.5955 0.3145 0.0008 0.079 Uiso 1 1 calc R
C51 C 0.51085(16) 0.3574(2) 0.06680(8) 0.0640(5) Uani 1 1 d .
H51 H 0.5622 0.4274 0.0798 0.077 Uiso 1 1 calc R
C52 C 0.41815(15) 0.32247(18) 0.09428(7) 0.0525(4) Uani 1 1 d .
H52 H 0.4064 0.3688 0.1260 0.063 Uiso 1 1 calc R
C53 C 0.33860(13) 0.21697(15) 0.07576(6) 0.0418(3) Uani 1 1 d .

loop_
_atom_site_aniso_label
_atom_site_aniso_U_11
_atom_site_aniso_U_22
_atom_site_aniso_U_33
_atom_site_aniso_U_23
_atom_site_aniso_U_13
_atom_site_aniso_U_12
O1 0.0628(7) 0.0964(10) 0.0392(6) -0.0114(6) 0.0144(5) 0.0014(7)
N1 0.0436(6) 0.0408(7) 0.0356(6) -0.0009(5) 0.0119(5) 0.0020(5)
C1 0.0522(9) 0.0508(9) 0.0402(8) -0.0046(6) 0.0106(7) -0.0009(7)
N2 0.0445(7) 0.0619(8) 0.0368(7) -0.0057(6) 0.0124(5) 0.0001(6)
C2 0.0422(7) 0.0368(7) 0.0384(7) -0.0011(6) 0.0085(6) -0.0001(6)
N3 0.0483(7) 0.0557(8) 0.0372(6) -0.0114(5) 0.0056(5) 0.0049(6)
C3 0.0461(8) 0.0419(8) 0.0569(9) 0.0064(7) 0.0093(7) -0.0013(6)
N4 0.0495(7) 0.0484(7) 0.0363(6) -0.0072(5) 0.0059(5) 0.0050(6)
C4 0.0680(12) 0.0504(10) 0.0975(15) 0.0029(10) -0.0071(11) -0.0101(9)
C11 0.0456(8) 0.0379(7) 0.0490(8) 0.0054(6) 0.0128(6) -0.0001(6)
C12 0.0585(10) 0.0429(8) 0.0616(10) 0.0005(7) 0.0186(8) 0.0031(7)
C13 0.0538(10) 0.0488(10) 0.1001(15) 0.0131(10) 0.0282(10) 0.0095(8)
C14 0.0463(9) 0.0639(12) 0.0908(14) 0.0257(11) 0.0019(9) -0.0034(8)
C15 0.0623(11) 0.0728(12) 0.0603(11) 0.0064(9) 0.0005(9) -0.0108(10)
C16 0.0539(9) 0.0555(10) 0.0543(9) -0.0047(8) 0.0116(7) -0.0017(8)
C21 0.0453(8) 0.0489(8) 0.0460(8) 0.0050(6) 0.0129(7) 0.0030(7)
C22 0.0562(10) 0.0890(14) 0.0555(10) -0.0081(9) 0.0157(8) 0.0129(10)
C23 0.0609(11) 0.1160(19) 0.0626(12) 0.0032(12) 0.0236(10) 0.0235(12)
C24 0.0479(10) 0.0931(16) 0.0915(15) 0.0202(12) 0.0263(10) 0.0084(10)
C25 0.0493(10) 0.0709(13) 0.0972(15) -0.0026(11) 0.0082(10) -0.0063(9)
C26 0.0492(9) 0.0580(10) 0.0728(11) -0.0094(9) 0.0142(8) -0.0004(8)
C31 0.0469(8) 0.0538(9) 0.0372(7) -0.0055(6) 0.0083(6) -0.0041(7)
C32 0.0883(14) 0.0578(11) 0.0696(12) -0.0113(9) -0.0082(10) -0.0093(10)
C33 0.0873(15) 0.0857(16) 0.0782(14) -0.0276(13) -0.0064(12) -0.0267(13)
C34 0.0530(10) 0.1104(18) 0.0484(10) -0.0161(11) 0.0014(8) -0.0104(11)
C35 0.0628(12) 0.0861(15) 0.0711(13) 0.0055(11) -0.0068(10) 0.0093(11)
C36 0.0615(11) 0.0571(11) 0.0696(12) 0.0001(9) -0.0059(9) -0.0043(8)
C40 0.0411(7) 0.0410(8) 0.0338(7) 0.0010(6) 0.0043(6) 0.0060(6)
C41 0.0456(7) 0.0383(7) 0.0335(7) 0.0017(6) 0.0052(6) 0.0055(6)
C42 0.0590(9) 0.0411(8) 0.0363(7) 0.0001(6) 0.0130(6) 0.0002(7)
C43 0.0709(11) 0.0454(9) 0.0480(9) 0.0001(7) 0.0195(8) -0.0095(8)
C44 0.0790(12) 0.0453(9) 0.0501(9) -0.0053(7) 0.0136(8) -0.0126(8)
C45 0.0728(11) 0.0464(9) 0.0404(8) -0.0083(7) 0.0119(7) -0.0018(8)
C46 0.0540(9) 0.0424(8) 0.0342(7) 0.0004(6) 0.0069(6) 0.0054(7)
C47 0.0557(9) 0.0504(9) 0.0374(7) -0.0028(6) 0.0129(6) 0.0090(7)
C48 0.0447(8) 0.0495(8) 0.0426(8) 0.0043(6) 0.0101(6) 0.0100(7)
C49 0.0524(9) 0.0683(11) 0.0566(10) 0.0014(8) 0.0230(8) 0.0076(8)
C50 0.0474(9) 0.0801(13) 0.0744(12) 0.0043(10) 0.0233(9) -0.0025(9)
C51 0.0491(9) 0.0709(12) 0.0736(12) -0.0017(10) 0.0138(8) -0.0109(8)
C52 0.0467(8) 0.0589(10) 0.0524(9) -0.0033(7) 0.0084(7) -0.0023(7)
C53 0.0394(7) 0.0459(8) 0.0403(7) 0.0025(6) 0.0055(6) 0.0073(6)

loop_
_atom_type_symbol
_atom_type_description
_atom_type_scat_dispersion_real
_atom_type_scat_dispersion_imag
_atom_type_scat_source
C C 0.0181 0.0091 'International Tables Vol C Tables 4.2.6.8 and 6.1.1.4'
H H 0.0000 0.0000 'International Tables Vol C Tables 4.2.6.8 and 6.1.1.4'
N N 0.0311 0.0180 'International Tables Vol C Tables 4.2.6.8 and 6.1.1.4'
O O 0.0492 0.0322 'International Tables Vol C Tables 4.2.6.8 and 6.1.1.4'

loop_
_geom_angle_atom_site_label_1
_geom_angle_atom_site_label_2
_geom_angle_atom_site_label_3
_geom_angle
C2 N1 N2 111.50(11)
C2 N1 C3 114.37(11)
N2 N1 C3 114.17(12)
O1 C1 N2 125.00(15)
O1 C1 N3 121.92(15)
N2 C1 N3 113.05(13)
C1 N2 N1 119.63(12)
C1 N2 C21 124.10(12)
N1 N2 C21 116.28(12)
N4 C2 N1 123.29(13)
N4 C2 C40 118.22(12)
N1 C2 C40 118.47(12)
C1 N3 N4 122.29(12)
C1 N3 C31 120.01(13)
N4 N3 C31 114.29(12)
N1 C3 C4 113.81(14)
N1 C3 C11 110.24(12)
C4 C3 C11 114.65(14)
N1 C3 H3 105.8
C4 C3 H3 105.8
C11 C3 H3 105.8
C2 N4 N3 114.58(12)
C3 C4 H4A 109.5
C3 C4 H4B 109.5
H4A C4 H4B 109.5
C3 C4 H4C 109.5
H4A C4 H4C 109.5
H4B C4 H4C 109.5
C16 C11 C12 118.36(16)
C16 C11 C3 117.93(15)
C12 C11 C3 123.68(15)
C11 C12 C13 120.12(17)
C11 C12 H12 119.9
C13 C12 H12 119.9
C14 C13 C12 120.16(18)
C14 C13 H13 119.9
C12 C13 H13 119.9
C15 C14 C13 119.92(18)
C15 C14 H14 120.0
C13 C14 H14 120.0
C14 C15 C16 119.87(19)
C14 C15 H15 120.1
C16 C15 H15 120.1
C15 C16 C11 121.54(18)
C15 C16 H16 119.2
C11 C16 H16 119.2
C26 C21 C22 119.65(16)
C26 C21 N2 119.99(14)
C22 C21 N2 120.30(15)
C23 C22 C21 119.6(2)
C23 C22 H22 120.2
C21 C22 H22 120.2
C24 C23 C22 121.18(19)
C24 C23 H23 119.4
C22 C23 H23 119.4
C23 C24 C25 119.12(18)
C23 C24 H24 120.4
C25 C24 H24 120.4
C24 C25 C26 120.5(2)
C24 C25 H25 119.7
C26 C25 H25 119.7
C21 C26 C25 119.84(18)
C21 C26 H26 120.1
C25 C26 H26 120.1
C32 C31 C36 119.58(16)
C32 C31 N3 119.20(16)
C36 C31 N3 121.19(14)
C31 C32 C33 119.7(2)
C31 C32 H32 120.1
C33 C32 H32 120.1
C34 C33 C32 120.9(2)
C34 C33 H33 119.5
C32 C33 H33 119.5
C33 C34 C35 119.44(18)
C33 C34 H34 120.3
C35 C34 H34 120.3
C34 C35 C36 120.9(2)
C34 C35 H35 119.6
C36 C35 H35 119.6
C31 C36 C35 119.47(18)
C31 C36 H36 120.3
C35 C36 H36 120.3
C53 C40 C41 120.63(13)
C53 C40 C2 120.35(13)
C41 C40 C2 118.91(12)
C40 C41 C42 122.40(13)
C40 C41 C46 119.57(13)
C42 C41 C46 117.96(13)
C43 C42 C41 121.50(14)
C43 C42 H42 119.3
C41 C42 H42 119.3
C42 C43 C44 120.42(15)
C42 C43 H43 119.8
C44 C43 H43 119.8
C45 C44 C43 120.26(16)
C45 C44 H44 119.9
C43 C44 H44 119.9
C44 C45 C46 121.11(15)
C44 C45 H45 119.4
C46 C45 H45 119.4
C47 C46 C45 122.10(14)
C47 C46 C41 119.17(14)
C45 C46 C41 118.72(14)
C48 C47 C46 121.80(14)
C48 C47 H47 119.1
C46 C47 H47 119.1
C47 C48 C49 121.33(15)
C47 C48 C53 119.81(14)
C49 C48 C53 118.86(15)
C50 C49 C48 120.94(17)
C50 C49 H49 119.5
C48 C49 H49 119.5
C49 C50 C51 120.60(16)
C49 C50 H50 119.7
C51 C50 H50 119.7
C52 C51 C50 120.70(18)
C52 C51 H51 119.7
C50 C51 H51 119.7
C51 C52 C53 121.15(16)
C51 C52 H52 119.4
C53 C52 H52 119.4
C40 C53 C52 123.29(14)
C40 C53 C48 118.95(14)
C52 C53 C48 117.75(14)

loop_
_geom_bond_atom_site_label_1
_geom_bond_atom_site_label_2
_geom_bond_distance
O1 C1 1.2146(19)
N1 C2 1.4144(19)
N1 N2 1.4242(16)
N1 C3 1.5043(19)
C1 N2 1.377(2)
C1 N3 1.377(2)
N2 C21 1.439(2)
C2 N4 1.2761(19)
C2 C40 1.4902(19)
N3 N4 1.4008(17)
N3 C31 1.4345(19)
C3 C4 1.511(3)
C3 C11 1.517(2)
C3 H3 0.9900
C4 H4A 0.9700
C4 H4B 0.9700
C4 H4C 0.9700
C11 C16 1.380(2)
C11 C12 1.384(2)
C12 C13 1.391(3)
C12 H12 0.9400
C13 C14 1.375(3)
C13 H13 0.9400
C14 C15 1.368(3)
C14 H14 0.9400
C15 C16 1.372(3)
C15 H15 0.9400
C16 H16 0.9400
C21 C26 1.376(2)
C21 C22 1.383(2)
C22 C23 1.381(3)
C22 H22 0.9400
C23 C24 1.362(3)
C23 H23 0.9400
C24 C25 1.381(3)
C24 H24 0.9400
C25 C26 1.383(3)
C25 H25 0.9400
C26 H26 0.9400
C31 C32 1.371(2)
C31 C36 1.374(2)
C32 C33 1.384(3)
C32 H32 0.9400
C33 C34 1.348(4)
C33 H33 0.9400
C34 C35 1.364(3)
C34 H34 0.9400
C35 C36 1.381(3)
C35 H35 0.9400
C36 H36 0.9400
C40 C53 1.408(2)
C40 C41 1.411(2)
C41 C42 1.422(2)
C41 C46 1.432(2)
C42 C43 1.356(2)
C42 H42 0.9400
C43 C44 1.417(2)
C43 H43 0.9400
C44 C45 1.352(3)
C44 H44 0.9400
C45 C46 1.428(2)
C45 H45 0.9400
C46 C47 1.393(2)
C47 C48 1.387(2)
C47 H47 0.9400
C48 C49 1.429(2)
C48 C53 1.436(2)
C49 C50 1.348(3)
C49 H49 0.9400
C50 C51 1.408(3)
C50 H50 0.9400
C51 C52 1.361(2)
C51 H51 0.9400
C52 C53 1.425(2)
C52 H52 0.9400

loop_
_geom_torsion_atom_site_label_1
_geom_torsion_atom_site_label_2
_geom_torsion_atom_site_label_3
_geom_torsion_atom_site_label_4
_geom_torsion
O1 C1 N2 N1 166.94(16)
N3 C1 N2 N1 -14.7(2)
O1 C1 N2 C21 -13.0(3)
N3 C1 N2 C21 165.41(14)
C2 N1 N2 C1 37.77(18)
C3 N1 N2 C1 -93.74(16)
C2 N1 N2 C21 -142.30(13)
C3 N1 N2 C21 86.19(16)
N2 N1 C2 N4 -27.05(19)
C3 N1 C2 N4 104.35(16)
N2 N1 C2 C40 151.79(12)
C3 N1 C2 C40 -76.81(16)
O1 C1 N3 N4 156.36(16)
N2 C1 N3 N4 -22.1(2)
O1 C1 N3 C31 -1.6(2)
N2 C1 N3 C31 179.93(14)
C2 N1 C3 C4 -81.04(18)
N2 N1 C3 C4 49.06(18)
C2 N1 C3 C11 148.52(13)
N2 N1 C3 C11 -81.38(15)
N1 C2 N4 N3 -5.8(2)
C40 C2 N4 N3 175.36(12)
C1 N3 N4 C2 33.1(2)
C31 N3 N4 C2 -167.76(13)
N1 C3 C11 C16 -75.99(18)
C4 C3 C11 C16 154.01(17)
N1 C3 C11 C12 106.03(17)
C4 C3 C11 C12 -24.0(2)
C16 C11 C12 C13 -1.0(2)
C3 C11 C12 C13 177.00(15)
C11 C12 C13 C14 -0.4(3)
C12 C13 C14 C15 1.4(3)
C13 C14 C15 C16 -1.1(3)
C14 C15 C16 C11 -0.2(3)
C12 C11 C16 C15 1.3(3)
C3 C11 C16 C15 -176.80(16)
C1 N2 C21 C26 -148.08(17)
N1 N2 C21 C26 32.0(2)
C1 N2 C21 C22 34.6(2)
N1 N2 C21 C22 -145.34(16)
C26 C21 C22 C23 2.3(3)
N2 C21 C22 C23 179.63(19)
C21 C22 C23 C24 -0.7(3)
C22 C23 C24 C25 -1.2(4)
C23 C24 C25 C26 1.5(3)
C22 C21 C26 C25 -2.0(3)
N2 C21 C26 C25 -179.34(17)
C24 C25 C26 C21 0.1(3)
C1 N3 C31 C32 -80.5(2)
N4 N3 C31 C32 119.86(18)
C1 N3 C31 C36 101.6(2)
N4 N3 C31 C36 -58.0(2)
C36 C31 C32 C33 -0.5(3)
N3 C31 C32 C33 -178.44(19)
C31 C32 C33 C34 0.2(4)
C32 C33 C34 C35 -0.2(4)
C33 C34 C35 C36 0.5(3)
C32 C31 C36 C35 0.8(3)
N3 C31 C36 C35 178.65(18)
C34 C35 C36 C31 -0.8(3)
N4 C2 C40 C53 -67.39(18)
N1 C2 C40 C53 113.70(15)
N4 C2 C40 C41 108.97(16)
N1 C2 C40 C41 -69.93(17)
C53 C40 C41 C42 174.71(13)
C2 C40 C41 C42 -1.6(2)
C53 C40 C41 C46 -2.2(2)
C2 C40 C41 C46 -178.54(12)
C40 C41 C42 C43 -178.51(15)
C46 C41 C42 C43 -1.6(2)
C41 C42 C43 C44 0.5(3)
C42 C43 C44 C45 0.2(3)
C43 C44 C45 C46 0.2(3)
C44 C45 C46 C47 177.55(16)
C44 C45 C46 C41 -1.2(2)
C40 C41 C46 C47 0.1(2)
C42 C41 C46 C47 -176.94(14)
C40 C41 C46 C45 178.90(13)
C42 C41 C46 C45 1.9(2)
C45 C46 C47 C48 -176.69(15)
C41 C46 C47 C48 2.1(2)
C46 C47 C48 C49 177.08(15)
C46 C47 C48 C53 -2.1(2)
C47 C48 C49 C50 -178.50(17)
C53 C48 C49 C50 0.7(3)
C48 C49 C50 C51 -0.9(3)
C49 C50 C51 C52 0.5(3)
C50 C51 C52 C53 -0.1(3)
C41 C40 C53 C52 -176.81(14)
C2 C40 C53 C52 -0.5(2)
C41 C40 C53 C48 2.1(2)
C2 C40 C53 C48 178.43(12)
C51 C52 C53 C40 178.87(16)
C51 C52 C53 C48 -0.1(2)
C47 C48 C53 C40 0.0(2)
C49 C48 C53 C40 -179.22(14)
C47 C48 C53 C52 178.99(14)
C49 C48 C53 C52 -0.2(2)
